data_7244885
loop_
_publ_author_name
'Deka, Poonam'
'Patir, Khemnath'
'Rawal, Isha'
'Ahmed, Shahnaz'
'Bora, Smiti Rani'
'Kalita, Dhruba Jyoti'
'Althubeiti, Khaled'
'Gogoi, Sonit Kumar'
'Sarma, Parishmita'
'Thakuria, Ranjit'

_publ_section_title
;
 Solid-State Fluorescence of A Quasi-Isostructural Polymorphic Biphenyl
 Based Michael Addition Product
;
_journal_name_full CrystEngComm
_journal_paper_doi 10.1039/D2CE00425A
_journal_year 2022
_chemical_formula_moiety 'C29 H32 O4'
_chemical_formula_sum 'C29 H32 O4'
_chemical_formula_weight 444.54
_space_group_crystal_system monoclinic
_space_group_IT_number 14
_space_group_name_Hall '-P 2ybc'
_space_group_name_H-M_alt 'P 1 21/c 1'
_atom_sites_solution_hydrogens mixed
_audit_creation_method SHELXL-2016/6
_audit_update_record
;
2020-03-28 deposited with the CCDC.	2022-05-03 downloaded from the CCDC.
;
_cell_angle_alpha 90
_cell_angle_beta 95.321(4)
_cell_angle_gamma 90
_cell_formula_units_Z 4
_cell_length_a 9.3281(6)
_cell_length_b 21.6191(15)
_cell_length_c 12.2447(9)
_cell_measurement_reflns_used 9942
_cell_measurement_temperature 296(2)
_cell_measurement_theta_max 26.24
_cell_measurement_theta_min 2.19
_cell_volume 2458.7(3)
_computing_cell_refinement 'Bruker SAINT'
_computing_data_collection 'Bruker APEX2'
_computing_data_reduction 'Bruker SAINT'
_computing_molecular_graphics 'Bruker SHELXTL'
_computing_publication_material 'Bruker SHELXTL'
_computing_structure_refinement 'SHELXL-2016/6 (Sheldrick, 2016)'
_computing_structure_solution 'SHELXL-2016/6 (Sheldrick, 2016)'
_diffrn_ambient_temperature 296(2)
_diffrn_measured_fraction_theta_full 0.999
_diffrn_measured_fraction_theta_max 0.992
_diffrn_measurement_device_type 'Bruker APEX-II CCD'
_diffrn_measurement_method '\f and \w scans'
_diffrn_radiation_type MoK\a
_diffrn_radiation_wavelength 0.71073
_diffrn_reflns_av_R_equivalents 0.0458
_diffrn_reflns_av_unetI/netI 0.0320
_diffrn_reflns_Laue_measured_fraction_full 0.999
_diffrn_reflns_Laue_measured_fraction_max 0.992
_diffrn_reflns_limit_h_max 11
_diffrn_reflns_limit_h_min -11
_diffrn_reflns_limit_k_max 26
_diffrn_reflns_limit_k_min -27
_diffrn_reflns_limit_l_max 15
_diffrn_reflns_limit_l_min -15
_diffrn_reflns_number 34223
_diffrn_reflns_point_group_measured_fraction_full 0.999
_diffrn_reflns_point_group_measured_fraction_max 0.992
_diffrn_reflns_theta_full 25.242
_diffrn_reflns_theta_max 26.624
_diffrn_reflns_theta_min 1.918
_diffrn_source 'fine-focus sealed tube'
_exptl_absorpt_coefficient_mu 0.079
_exptl_absorpt_correction_type multi-scan
_exptl_absorpt_process_details 'Bruker AXS SADABS program'
_exptl_crystal_colour yellow
_exptl_crystal_density_diffrn 1.201
_exptl_crystal_description block
_exptl_crystal_F_000 952
_exptl_crystal_size_max 0.230
_exptl_crystal_size_mid 0.190
_exptl_crystal_size_min 0.170
_exptl_transmission_factor_max 0.986
_exptl_transmission_factor_min 0.981
_refine_diff_density_max 0.320
_refine_diff_density_min -0.355
_refine_diff_density_rms 0.104
_refine_ls_extinction_coef 0.065(4)
_refine_ls_extinction_expression Fc^*^=kFc[1+0.001xFc^2^\l^3^/sin(2\q)]^-1/4^
_refine_ls_extinction_method 'SHELXL-2016/6 (Sheldrick 2016)'
_refine_ls_goodness_of_fit_ref 1.096
_refine_ls_hydrogen_treatment mixed
_refine_ls_matrix_type full
_refine_ls_number_parameters 311
_refine_ls_number_reflns 5119
_refine_ls_number_restraints 0
_refine_ls_restrained_S_all 1.096
_refine_ls_R_factor_all 0.0753
_refine_ls_R_factor_gt 0.0586
_refine_ls_shift/su_max 0.000
_refine_ls_shift/su_mean 0.000
_refine_ls_structure_factor_coef Fsqd
_refine_ls_weighting_details 'w=1/[\s^2^(Fo^2^)+(0.0737P)^2^+0.5564P] where P=(Fo^2^+2Fc^2^)/3'
_refine_ls_weighting_scheme calc
_refine_ls_wR_factor_gt 0.1393
_refine_ls_wR_factor_ref 0.1536
_reflns_Friedel_coverage 0.000
_reflns_number_gt 3958
_reflns_number_total 5119
_reflns_threshold_expression 'I > 2\s(I)'
_cod_data_source_file d2ce00425a2.cif
_cod_data_source_block BiPhDimedone_Form_I
_cod_original_sg_symbol_H-M 'P 21/c'
_cod_database_code 7244885
_shelx_shelxl_version_number 2016/6
_shelx_space_group_comment
;
The symmetry employed for this shelxl refinement is uniquely defined
by the following loop, which should always be used as a source of
symmetry information in preference to the above space-group names.
They are only intended as comments.
;
_shelx_estimated_absorpt_t_min 0.982
_shelx_estimated_absorpt_t_max 0.987
_exptl_absorpt_special_details 'Sheldrick,G.M.,2015,University of gottingen'

loop_
_space_group_symop_operation_xyz
'x, y, z'
'-x, y+1/2, -z+1/2'
'-x, -y, -z'
'x, -y-1/2, z-1/2'

loop_
_atom_site_label
_atom_site_type_symbol
_atom_site_fract_x
_atom_site_fract_y
_atom_site_fract_z
_atom_site_U_iso_or_equiv
_atom_site_adp_type
_atom_site_occupancy
_atom_site_site_symmetry_order
_atom_site_calc_flag
_atom_site_refinement_flags_posn
_atom_site_refinement_flags_adp
_atom_site_refinement_flags_occupancy
_atom_site_disorder_assembly
_atom_site_disorder_group
C1 C 0.42216(17) 0.60431(7) 0.78602(13) 0.0449(4) Uani 1 1 d . . . . .
C2 C 0.3028(2) 0.60850(9) 0.84382(18) 0.0684(6) Uani 1 1 d . . . . .
H2 H 0.254568 0.646084 0.845935 0.082 Uiso 1 1 calc R U . . .
C3 C 0.2528(2) 0.55829(9) 0.89869(18) 0.0703(6) Uani 1 1 d . . . . .
H3 H 0.170890 0.562827 0.935786 0.084 Uiso 1 1 calc R U . . .
C4 C 0.32073(18) 0.50161(8) 0.90020(13) 0.0478(4) Uani 1 1 d . . . . .
C5 C 0.26689(19) 0.44756(8) 0.95916(14) 0.0510(4) Uani 1 1 d . . . . .
C6 C 0.1824(2) 0.45454(10) 1.04544(17) 0.0673(5) Uani 1 1 d . . . . .
H6 H 0.157559 0.494028 1.067202 0.081 Uiso 1 1 calc R U . . .
C7 C 0.1344(3) 0.40342(13) 1.09986(18) 0.0789(7) Uani 1 1 d . . . . .
H7 H 0.078996 0.409132 1.158399 0.095 Uiso 1 1 calc R U . . .
C8 C 0.1668(3) 0.34552(12) 1.0693(2) 0.0816(7) Uani 1 1 d . . . . .
H8 H 0.132664 0.311446 1.105302 0.098 Uiso 1 1 calc R U . . .
C9 C 0.2501(3) 0.33777(11) 0.9849(2) 0.0865(7) Uani 1 1 d . . . . .
H9 H 0.274200 0.298025 0.964041 0.104 Uiso 1 1 calc R U . . .
C10 C 0.2993(3) 0.38793(9) 0.92982(18) 0.0676(5) Uani 1 1 d . . . . .
H10 H 0.355271 0.381464 0.871858 0.081 Uiso 1 1 calc R U . . .
C11 C 0.4421(2) 0.49822(8) 0.84488(16) 0.0590(5) Uani 1 1 d . . . . .
H11 H 0.492620 0.461135 0.845204 0.071 Uiso 1 1 calc R U . . .
C12 C 0.49097(19) 0.54785(9) 0.78917(17) 0.0581(5) Uani 1 1 d . . . . .
H12 H 0.573155 0.543240 0.752362 0.070 Uiso 1 1 calc R U . . .
C13 C 0.48695(16) 0.66015(7) 0.73177(13) 0.0429(4) Uani 1 1 d . . . . .
H13 H 0.560242 0.675500 0.787746 0.051 Uiso 1 1 calc R U . . .
C14 C 0.38641(16) 0.71497(7) 0.70922(13) 0.0427(4) Uani 1 1 d . . . . .
C15 C 0.43848(18) 0.77460(8) 0.73883(16) 0.0538(4) Uani 1 1 d . . . . .
C16 C 0.3429(2) 0.83027(9) 0.7236(2) 0.0684(6) Uani 1 1 d . . . . .
H16A H 0.360058 0.850078 0.654961 0.082 Uiso 1 1 calc R U . . .
H16B H 0.370029 0.859402 0.782164 0.082 Uiso 1 1 calc R U . . .
C17 C 0.18387(19) 0.81710(8) 0.72263(14) 0.0497(4) Uani 1 1 d . . . . .
C18 C 0.14871(19) 0.76479(9) 0.64212(16) 0.0560(5) Uani 1 1 d . . . . .
H18A H 0.051573 0.750578 0.649978 0.067 Uiso 1 1 calc R U . . .
H18B H 0.150470 0.780768 0.568229 0.067 Uiso 1 1 calc R U . . .
C19 C 0.24892(17) 0.71057(7) 0.65595(13) 0.0444(4) Uani 1 1 d . . . . .
C20 C 0.0978(2) 0.87492(9) 0.68683(18) 0.0692(6) Uani 1 1 d . . . . .
H20A H 0.124894 0.908275 0.736244 0.104 Uiso 1 1 calc R U . . .
H20B H -0.003139 0.866616 0.687830 0.104 Uiso 1 1 calc R U . . .
H20C H 0.117664 0.886198 0.613905 0.104 Uiso 1 1 calc R U . . .
C21 C 0.1458(3) 0.79868(12) 0.83617(19) 0.0866(8) Uani 1 1 d . . . . .
H21A H 0.202008 0.763371 0.861191 0.130 Uiso 1 1 calc R U . . .
H21B H 0.045319 0.788528 0.833023 0.130 Uiso 1 1 calc R U . . .
H21C H 0.166046 0.832501 0.886025 0.130 Uiso 1 1 calc R U . . .
C22 C 0.57185(16) 0.64377(7) 0.63536(13) 0.0428(4) Uani 1 1 d . . . . .
C23 C 0.70570(17) 0.66987(7) 0.62591(14) 0.0473(4) Uani 1 1 d . . . . .
C24 C 0.79811(19) 0.65141(9) 0.53764(17) 0.0591(5) Uani 1 1 d . . . . .
H24A H 0.898353 0.653957 0.566481 0.071 Uiso 1 1 calc R U . . .
H24B H 0.783308 0.680682 0.477615 0.071 Uiso 1 1 calc R U . . .
C25 C 0.76807(18) 0.58661(8) 0.49328(15) 0.0527(4) Uani 1 1 d . . . . .
C26 C 0.60573(18) 0.58190(8) 0.46400(14) 0.0517(4) Uani 1 1 d . . . . .
H26A H 0.580950 0.605448 0.397485 0.062 Uiso 1 1 calc R U . . .
H26B H 0.581765 0.538985 0.448034 0.062 Uiso 1 1 calc R U . . .
C27 C 0.51471(17) 0.60426(7) 0.55016(13) 0.0439(4) Uani 1 1 d . . . . .
C28 C 0.8197(2) 0.53827(9) 0.57942(18) 0.0655(5) Uani 1 1 d . . . . .
H28A H 0.921908 0.541925 0.596128 0.098 Uiso 1 1 calc R U . . .
H28B H 0.796985 0.497624 0.551323 0.098 Uiso 1 1 calc R U . . .
H28C H 0.772455 0.544924 0.644832 0.098 Uiso 1 1 calc R U . . .
C29 C 0.8453(2) 0.57623(12) 0.3906(2) 0.0780(6) Uani 1 1 d . . . . .
H29A H 0.813201 0.606328 0.336114 0.117 Uiso 1 1 calc R U . . .
H29B H 0.824132 0.535448 0.362597 0.117 Uiso 1 1 calc R U . . .
H29C H 0.947247 0.580367 0.408450 0.117 Uiso 1 1 calc R U . . .
H2A H 0.270(4) 0.6276(17) 0.596(3) 0.151(13) Uiso 1 1 d . . . . .
H3A H 0.677(4) 0.7387(16) 0.734(3) 0.154(13) Uiso 1 1 d . . . . .
O1 O 0.56882(14) 0.78433(6) 0.77526(14) 0.0722(4) Uani 1 1 d . . . . .
O2 O 0.19591(13) 0.65987(6) 0.61299(11) 0.0567(3) Uani 1 1 d . . . . .
O3 O 0.76054(13) 0.71367(6) 0.69033(12) 0.0596(4) Uani 1 1 d . . . . .
O4 O 0.38469(12) 0.58661(6) 0.54163(10) 0.0552(3) Uani 1 1 d . . . . .

loop_
_atom_site_aniso_label
_atom_site_aniso_U_11
_atom_site_aniso_U_22
_atom_site_aniso_U_33
_atom_site_aniso_U_23
_atom_site_aniso_U_13
_atom_site_aniso_U_12
C1 0.0443(8) 0.0445(9) 0.0452(9) 0.0011(7) 0.0012(7) 0.0001(7)
C2 0.0850(14) 0.0482(10) 0.0777(13) 0.0096(9) 0.0377(11) 0.0186(10)
C3 0.0792(14) 0.0591(12) 0.0790(14) 0.0134(10) 0.0414(11) 0.0148(10)
C4 0.0525(9) 0.0460(9) 0.0447(9) 0.0018(7) 0.0044(7) 0.0010(7)
C5 0.0545(10) 0.0514(10) 0.0456(9) 0.0056(7) -0.0030(7) -0.0043(8)
C6 0.0774(13) 0.0661(12) 0.0597(11) 0.0057(9) 0.0129(10) -0.0079(10)
C7 0.0779(14) 0.1010(19) 0.0578(12) 0.0189(12) 0.0058(10) -0.0210(13)
C8 0.0930(17) 0.0740(16) 0.0734(15) 0.0287(12) -0.0166(12) -0.0297(13)
C9 0.115(2) 0.0550(13) 0.0870(17) 0.0140(11) -0.0026(15) -0.0129(13)
C10 0.0833(14) 0.0517(11) 0.0677(12) 0.0057(9) 0.0056(10) -0.0022(10)
C11 0.0580(11) 0.0489(10) 0.0718(12) 0.0126(9) 0.0148(9) 0.0143(8)
C12 0.0467(9) 0.0566(11) 0.0730(12) 0.0146(9) 0.0163(8) 0.0109(8)
C13 0.0383(8) 0.0420(8) 0.0471(9) -0.0023(7) -0.0027(6) -0.0036(6)
C14 0.0415(8) 0.0399(8) 0.0464(9) -0.0035(6) 0.0025(6) -0.0034(6)
C15 0.0470(9) 0.0489(10) 0.0645(11) -0.0112(8) 0.0002(8) -0.0058(7)
C16 0.0597(11) 0.0435(10) 0.1006(16) -0.0121(10) 0.0003(11) -0.0030(8)
C17 0.0547(10) 0.0442(9) 0.0502(9) -0.0026(7) 0.0055(7) 0.0041(7)
C18 0.0494(9) 0.0569(10) 0.0602(11) -0.0079(8) -0.0038(8) 0.0068(8)
C19 0.0418(8) 0.0447(9) 0.0466(9) -0.0044(7) 0.0034(6) -0.0033(7)
C20 0.0778(14) 0.0558(11) 0.0745(13) 0.0000(10) 0.0093(11) 0.0168(10)
C21 0.119(2) 0.0820(16) 0.0619(13) 0.0056(11) 0.0267(13) 0.0299(14)
C22 0.0378(8) 0.0379(8) 0.0524(9) 0.0035(7) 0.0015(6) 0.0001(6)
C23 0.0420(8) 0.0399(8) 0.0591(10) 0.0055(7) -0.0003(7) -0.0022(7)
C24 0.0462(9) 0.0533(10) 0.0796(13) 0.0038(9) 0.0158(9) -0.0068(8)
C25 0.0456(9) 0.0509(10) 0.0627(11) 0.0020(8) 0.0106(8) 0.0028(7)
C26 0.0507(9) 0.0518(10) 0.0524(10) -0.0009(8) 0.0042(7) 0.0027(7)
C27 0.0411(8) 0.0369(8) 0.0527(9) 0.0024(7) 0.0000(7) 0.0010(6)
C28 0.0569(11) 0.0579(11) 0.0806(14) 0.0032(10) 0.0011(10) 0.0118(9)
C29 0.0668(13) 0.0900(16) 0.0811(15) -0.0047(12) 0.0277(11) 0.0053(11)
O1 0.0510(7) 0.0552(8) 0.1072(11) -0.0267(7) -0.0086(7) -0.0084(6)
O2 0.0443(6) 0.0513(7) 0.0728(8) -0.0180(6) -0.0043(6) -0.0038(5)
O3 0.0476(7) 0.0546(7) 0.0753(9) -0.0057(6) -0.0010(6) -0.0117(6)
O4 0.0403(6) 0.0541(7) 0.0703(8) -0.0107(6) 0.0009(5) -0.0046(5)

loop_
_atom_type_symbol
_atom_type_description
_atom_type_scat_dispersion_real
_atom_type_scat_dispersion_imag
_atom_type_scat_source
C C 0.0033 0.0016 'International Tables Vol C Tables 4.2.6.8 and 6.1.1.4'
H H 0.0000 0.0000 'International Tables Vol C Tables 4.2.6.8 and 6.1.1.4'
O O 0.0106 0.0060 'International Tables Vol C Tables 4.2.6.8 and 6.1.1.4'

loop_
_geom_angle_atom_site_label_1
_geom_angle_atom_site_label_2
_geom_angle_atom_site_label_3
_geom_angle
_geom_angle_site_symmetry_1
_geom_angle_site_symmetry_3
_geom_angle_publ_flag
C2 C1 C12 116.16(16) . . ?
C2 C1 C13 122.85(15) . . ?
C12 C1 C13 120.64(15) . . ?
C1 C2 C3 121.59(17) . . ?
C1 C2 H2 119.2 . . ?
C3 C2 H2 119.2 . . ?
C4 C3 C2 122.04(18) . . ?
C4 C3 H3 119.0 . . ?
C2 C3 H3 119.0 . . ?
C11 C4 C3 116.05(16) . . ?
C11 C4 C5 121.92(16) . . ?
C3 C4 C5 122.02(16) . . ?
C10 C5 C6 117.06(18) . . ?
C10 C5 C4 121.11(17) . . ?
C6 C5 C4 121.83(17) . . ?
C5 C6 C7 120.8(2) . . ?
C5 C6 H6 119.6 . . ?
C7 C6 H6 119.6 . . ?
C8 C7 C6 121.0(2) . . ?
C8 C7 H7 119.5 . . ?
C6 C7 H7 119.5 . . ?
C7 C8 C9 118.9(2) . . ?
C7 C8 H8 120.5 . . ?
C9 C8 H8 120.5 . . ?
C8 C9 C10 121.0(2) . . ?
C8 C9 H9 119.5 . . ?
C10 C9 H9 119.5 . . ?
C9 C10 C5 121.1(2) . . ?
C9 C10 H10 119.4 . . ?
C5 C10 H10 119.4 . . ?
C12 C11 C4 122.04(16) . . ?
C12 C11 H11 119.0 . . ?
C4 C11 H11 119.0 . . ?
C11 C12 C1 122.08(16) . . ?
C11 C12 H12 119.0 . . ?
C1 C12 H12 119.0 . . ?
C14 C13 C22 113.37(13) . . ?
C14 C13 C1 115.61(13) . . ?
C22 C13 C1 114.08(13) . . ?
C14 C13 H13 104.0 . . ?
C22 C13 H13 104.0 . . ?
C1 C13 H13 104.0 . . ?
C19 C14 C15 117.64(15) . . ?
C19 C14 C13 124.04(13) . . ?
C15 C14 C13 118.22(14) . . ?
O1 C15 C14 122.35(16) . . ?
O1 C15 C16 116.66(15) . . ?
C14 C15 C16 120.94(15) . . ?
C15 C16 C17 114.98(15) . . ?
C15 C16 H16A 108.5 . . ?
C17 C16 H16A 108.5 . . ?
C15 C16 H16B 108.5 . . ?
C17 C16 H16B 108.5 . . ?
H16A C16 H16B 107.5 . . ?
C16 C17 C18 107.41(15) . . ?
C16 C17 C21 110.79(19) . . ?
C18 C17 C21 110.16(17) . . ?
C16 C17 C20 109.74(16) . . ?
C18 C17 C20 110.34(16) . . ?
C21 C17 C20 108.41(16) . . ?
C19 C18 C17 114.50(15) . . ?
C19 C18 H18A 108.6 . . ?
C17 C18 H18A 108.6 . . ?
C19 C18 H18B 108.6 . . ?
C17 C18 H18B 108.6 . . ?
H18A C18 H18B 107.6 . . ?
O2 C19 C14 123.43(15) . . ?
O2 C19 C18 113.93(14) . . ?
C14 C19 C18 122.63(14) . . ?
C17 C20 H20A 109.5 . . ?
C17 C20 H20B 109.5 . . ?
H20A C20 H20B 109.5 . . ?
C17 C20 H20C 109.5 . . ?
H20A C20 H20C 109.5 . . ?
H20B C20 H20C 109.5 . . ?
C17 C21 H21A 109.5 . . ?
C17 C21 H21B 109.5 . . ?
H21A C21 H21B 109.5 . . ?
C17 C21 H21C 109.5 . . ?
H21A C21 H21C 109.5 . . ?
H21B C21 H21C 109.5 . . ?
C23 C22 C27 117.75(15) . . ?
C23 C22 C13 120.51(14) . . ?
C27 C22 C13 121.66(13) . . ?
O3 C23 C22 123.41(16) . . ?
O3 C23 C24 114.18(15) . . ?
C22 C23 C24 122.38(15) . . ?
C23 C24 C25 113.84(14) . . ?
C23 C24 H24A 108.8 . . ?
C25 C24 H24A 108.8 . . ?
C23 C24 H24B 108.8 . . ?
C25 C24 H24B 108.8 . . ?
H24A C24 H24B 107.7 . . ?
C24 C25 C29 110.21(16) . . ?
C24 C25 C26 106.95(14) . . ?
C29 C25 C26 109.34(16) . . ?
C24 C25 C28 110.34(16) . . ?
C29 C25 C28 109.01(16) . . ?
C26 C25 C28 110.98(15) . . ?
C27 C26 C25 115.38(14) . . ?
C27 C26 H26A 108.4 . . ?
C25 C26 H26A 108.4 . . ?
C27 C26 H26B 108.4 . . ?
C25 C26 H26B 108.4 . . ?
H26A C26 H26B 107.5 . . ?
O4 C27 C22 122.38(15) . . ?
O4 C27 C26 116.53(14) . . ?
C22 C27 C26 121.08(14) . . ?
C25 C28 H28A 109.5 . . ?
C25 C28 H28B 109.5 . . ?
H28A C28 H28B 109.5 . . ?
C25 C28 H28C 109.5 . . ?
H28A C28 H28C 109.5 . . ?
H28B C28 H28C 109.5 . . ?
C25 C29 H29A 109.5 . . ?
C25 C29 H29B 109.5 . . ?
H29A C29 H29B 109.5 . . ?
C25 C29 H29C 109.5 . . ?
H29A C29 H29C 109.5 . . ?
H29B C29 H29C 109.5 . . ?
C19 O2 H2A 115(2) . . ?
C23 O3 H3A 112.7(18) . . ?

loop_
_geom_bond_atom_site_label_1
_geom_bond_atom_site_label_2
_geom_bond_distance
_geom_bond_site_symmetry_2
_geom_bond_publ_flag
C1 C2 1.377(3) . ?
C1 C12 1.378(2) . ?
C1 C13 1.529(2) . ?
C2 C3 1.380(3) . ?
C2 H2 0.9300 . ?
C3 C4 1.379(3) . ?
C3 H3 0.9300 . ?
C4 C11 1.374(2) . ?
C4 C5 1.485(2) . ?
C5 C10 1.379(3) . ?
C5 C6 1.384(3) . ?
C6 C7 1.386(3) . ?
C6 H6 0.9300 . ?
C7 C8 1.349(4) . ?
C7 H7 0.9300 . ?
C8 C9 1.359(4) . ?
C8 H8 0.9300 . ?
C9 C10 1.378(3) . ?
C9 H9 0.9300 . ?
C10 H10 0.9300 . ?
C11 C12 1.372(3) . ?
C11 H11 0.9300 . ?
C12 H12 0.9300 . ?
C13 C14 1.521(2) . ?
C13 C22 1.523(2) . ?
C13 H13 0.9800 . ?
C14 C19 1.387(2) . ?
C14 C15 1.413(2) . ?
C15 O1 1.273(2) . ?
C15 C16 1.499(3) . ?
C16 C17 1.509(3) . ?
C16 H16A 0.9700 . ?
C16 H16B 0.9700 . ?
C17 C18 1.516(2) . ?
C17 C21 1.520(3) . ?
C17 C20 1.528(3) . ?
C18 C19 1.499(2) . ?
C18 H18A 0.9700 . ?
C18 H18B 0.9700 . ?
C19 O2 1.2940(19) . ?
C20 H20A 0.9600 . ?
C20 H20B 0.9600 . ?
C20 H20C 0.9600 . ?
C21 H21A 0.9600 . ?
C21 H21B 0.9600 . ?
C21 H21C 0.9600 . ?
C22 C23 1.385(2) . ?
C22 C27 1.414(2) . ?
C23 O3 1.306(2) . ?
C23 C24 1.498(3) . ?
C24 C25 1.519(3) . ?
C24 H24A 0.9700 . ?
C24 H24B 0.9700 . ?
C25 C29 1.522(3) . ?
C25 C26 1.527(2) . ?
C25 C28 1.530(3) . ?
C26 C27 1.495(2) . ?
C26 H26A 0.9700 . ?
C26 H26B 0.9700 . ?
C27 O4 1.2665(19) . ?
C28 H28A 0.9600 . ?
C28 H28B 0.9600 . ?
C28 H28C 0.9600 . ?
C29 H29A 0.9600 . ?
C29 H29B 0.9600 . ?
C29 H29C 0.9600 . ?
O2 H2A 1.02(4) . ?
O3 H3A 1.12(4) . ?
